data_4347835
loop_
_publ_author_name
'Rahman, Md Mamdudur'
'Smith, Mark D.'
'Peryshkov, Dmitry V.'

_publ_section_title
;
 Formation of a Cationic Vinylimido Group upon C-H Activation of Nitriles
 by Trialkylamines in the Presence of TaCl5.
;
_journal_issue 11
_journal_name_full 'Inorganic chemistry'
_journal_page_first 5101
_journal_page_last 5103
_journal_paper_doi 10.1021/acs.inorgchem.6b00677
_journal_volume 55
_journal_year 2016
_chemical_formula_moiety 'C14 H28 Cl4 N3 Ta'
_chemical_formula_sum 'C14 H28 Cl4 N3 Ta'
_chemical_formula_weight 561.14
_space_group_crystal_system monoclinic
_space_group_IT_number 14
_space_group_name_Hall '-P 2ybc'
_space_group_name_H-M_alt 'P 1 21/c 1'
_atom_sites_solution_hydrogens geom
_audit_creation_date 2015-12-09
_audit_creation_method
;
Olex2 1.2
(compiled 2015.09.30 svn.r3233 for OlexSys, GUI svn.r5103)
;
_cell_angle_alpha 90
_cell_angle_beta 97.673(2)
_cell_angle_gamma 90
_cell_formula_units_Z 4
_cell_length_a 9.2314(4)
_cell_length_b 15.3766(6)
_cell_length_c 14.7811(6)
_cell_measurement_reflns_used 9841
_cell_measurement_temperature 100(2)
_cell_measurement_theta_max 27.53
_cell_measurement_theta_min 2.23
_cell_volume 2079.35(15)
_computing_cell_refinement 'SAINT v8.34A (Bruker, 2013)'
_computing_data_collection 'Bruker APEXII v2014.9-0 (Bruker, 2014)'
_computing_data_reduction 'SAINT v8.34A (Bruker, 2013)'
_computing_molecular_graphics 'Olex2 (Dolomanov et al., 2009)'
_computing_publication_material 'Olex2 (Dolomanov et al., 2009)'
_computing_structure_refinement 'XL (Sheldrick, 2008)'
_computing_structure_solution 'ShelXT (Sheldrick, 2015)'
_diffrn_ambient_temperature 100(2)
_diffrn_detector 'Bruker PHOTON-100 area detector'
_diffrn_detector_area_resol_mean 10.4
_diffrn_detector_type 'CMOS area detector'
_diffrn_measured_fraction_theta_full 0.997
_diffrn_measured_fraction_theta_max 0.997
_diffrn_measurement_device 'three-circle diffractometer'
_diffrn_measurement_device_type 'Bruker D8 Quest'
_diffrn_measurement_method '\w and \f scans'
_diffrn_radiation_monochromator 'mirror optics'
_diffrn_radiation_probe x-ray
_diffrn_radiation_type MoK\a
_diffrn_radiation_wavelength 0.71073
_diffrn_reflns_av_R_equivalents 0.0541
_diffrn_reflns_av_unetI/netI 0.0257
_diffrn_reflns_Laue_measured_fraction_full 0.997
_diffrn_reflns_Laue_measured_fraction_max 0.997
_diffrn_reflns_limit_h_max 11
_diffrn_reflns_limit_h_min -12
_diffrn_reflns_limit_k_max 20
_diffrn_reflns_limit_k_min 0
_diffrn_reflns_limit_l_max 19
_diffrn_reflns_limit_l_min 0
_diffrn_reflns_number 4875
_diffrn_reflns_point_group_measured_fraction_full 0.997
_diffrn_reflns_point_group_measured_fraction_max 0.997
_diffrn_reflns_theta_full 27.554
_diffrn_reflns_theta_max 27.554
_diffrn_reflns_theta_min 2.226
_diffrn_source 'microfocus sealed X-ray tube'
_diffrn_source_type 'Incoatec I\ms'
_exptl_absorpt_coefficient_mu 5.800
_exptl_absorpt_correction_T_max 0.355030
_exptl_absorpt_correction_T_min 0.284773
_exptl_absorpt_correction_type multi-scan
_exptl_absorpt_process_details
;
 TWINABS-2012/1 (Bruker,2012) was used for absorption correction.
 
For component 1:
 wR2(int) was 0.0600 before and 0.0412 after correction.
 The Ratio of minimum to maximum transmission not present.
 The \l/2 correction factor is Not present
 
For component 2:
 wR2(int) was 0.0613 before and 0.0417 after correction.
 The Ratio of minimum to maximum transmission is 0.83.
 The \l/2 correction factor is Not present

Final HKLF 4 output contains 62452 reflections, Rint = 0.0541
 (32178 with I > 3sig(I), Rint = 0.0353)
;
_exptl_crystal_colour yellow
_exptl_crystal_colour_primary yellow
_exptl_crystal_density_diffrn 1.792
_exptl_crystal_description irregular
_exptl_crystal_F_000 1096
_exptl_crystal_size_max 0.16
_exptl_crystal_size_mid 0.08
_exptl_crystal_size_min 0.05
_refine_diff_density_max 0.979
_refine_diff_density_min -1.245
_refine_diff_density_rms 0.159
_refine_ls_extinction_coef 0.00069(6)
_refine_ls_extinction_expression Fc^*^=kFc[1+0.001xFc^2^\l^3^/sin(2\q)]^-1/4^
_refine_ls_extinction_method 'SHELXL-2014/7 (Sheldrick 2014'
_refine_ls_goodness_of_fit_ref 1.261
_refine_ls_hydrogen_treatment constr
_refine_ls_matrix_type full
_refine_ls_number_parameters 208
_refine_ls_number_reflns 4875
_refine_ls_number_restraints 0
_refine_ls_restrained_S_all 1.261
_refine_ls_R_factor_all 0.0320
_refine_ls_R_factor_gt 0.0281
_refine_ls_shift/su_max 0.001
_refine_ls_shift/su_mean 0.000
_refine_ls_structure_factor_coef Fsqd
_refine_ls_weighting_details 'w=1/[\s^2^(Fo^2^)+8.4108P] where P=(Fo^2^+2Fc^2^)/3'
_refine_ls_weighting_scheme calc
_refine_ls_wR_factor_gt 0.0523
_refine_ls_wR_factor_ref 0.0531
_reflns_number_gt 4632
_reflns_number_total 4875
_reflns_threshold_expression 'I > 2\s(I)'
_cod_data_source_file ic6b00677_si_002.cif
_cod_data_source_block md3038
_cod_database_code 4347835
_shelx_space_group_comment
;
The symmetry employed for this shelxl refinement is uniquely defined
by the following loop, which should always be used as a source of
symmetry information in preference to the above space-group names.
They are only intended as comments.
;
_shelx_estimated_absorpt_t_max 0.760
_shelx_estimated_absorpt_t_min 0.457
_olex2_refinement_description
;
1. Twinned data refinement
 Scales: 0.5265(6) 0.4735(6)
2. Fixed Uiso
 At 1.2 times of:
  All C(H) groups, All C(H,H) groups
 At 1.5 times of:
  All C(H,H,H) groups
3.a Ternary CH refined with riding coordinates:
 C12(H12)
3.b Secondary CH2 refined with riding coordinates:
 C5(H5A,H5B), C7(H7A,H7B), C9(H9A,H9B)
3.c Idealised Me refined as rotating group:
 C3(H3A,H3B,H3C), C4(H4A,H4B,H4C), C6(H6A,H6B,H6C), C8(H8A,H8B,H8C), C10(H10A,
 H10B,H10C), C13(H13A,H13B,H13C), C14(H14A,H14B,H14C)
;
_shelx_shelxl_version_number 2014/7
_olex2_submission_special_instructions 'No special instructions were received'

loop_
_space_group_symop_operation_xyz
'x, y, z'
'-x, y+1/2, -z+1/2'
'-x, -y, -z'
'x, -y-1/2, z-1/2'

loop_
_atom_site_label
_atom_site_type_symbol
_atom_site_fract_x
_atom_site_fract_y
_atom_site_fract_z
_atom_site_U_iso_or_equiv
_atom_site_adp_type
_atom_site_occupancy
_atom_site_site_symmetry_order
_atom_site_calc_flag
_atom_site_refinement_flags_posn
Ta1 Ta 0.22730(3) 0.37148(2) 0.27519(2) 0.01027(5) Uani 1 1 d .
Cl1 Cl 0.03397(17) 0.38554(9) 0.36710(9) 0.0194(3) Uani 1 1 d .
Cl2 Cl 0.40496(17) 0.39674(9) 0.40519(9) 0.0176(3) Uani 1 1 d .
Cl3 Cl 0.41317(16) 0.39396(8) 0.17686(9) 0.0153(3) Uani 1 1 d .
Cl4 Cl 0.04890(16) 0.39325(9) 0.14193(9) 0.0157(3) Uani 1 1 d .
N1 N 0.2354(6) 0.2556(2) 0.2746(3) 0.0103(7) Uani 1 1 d .
N2 N 0.2831(5) 0.1297(3) 0.3670(2) 0.0100(8) Uani 1 1 d .
N3 N 0.2184(6) 0.5259(3) 0.2839(3) 0.0166(10) Uani 1 1 d .
C1 C 0.2542(5) 0.1667(3) 0.2706(3) 0.0097(10) Uani 1 1 d .
C2 C 0.2578(6) 0.1235(4) 0.1914(3) 0.0128(9) Uani 1 1 d .
C3 C 0.2216(7) 0.1764(3) 0.1050(3) 0.0172(13) Uani 1 1 d .
H3A H 0.1838 0.2334 0.1202 0.026 Uiso 1 1 calc GR
H3B H 0.1474 0.1459 0.0630 0.026 Uiso 1 1 calc GR
H3C H 0.3100 0.1842 0.0759 0.026 Uiso 1 1 calc GR
C4 C 0.2997(7) 0.0314(4) 0.1720(4) 0.0206(13) Uani 1 1 d .
H4A H 0.3896 0.0159 0.2117 0.031 Uiso 1 1 calc GR
H4B H 0.3157 0.0264 0.1080 0.031 Uiso 1 1 calc GR
H4C H 0.2209 -0.0081 0.1837 0.031 Uiso 1 1 calc GR
C5 C 0.1740(6) 0.1667(3) 0.4254(3) 0.0134(11) Uani 1 1 d .
H5A H 0.1964 0.1435 0.4881 0.016 Uiso 1 1 calc R
H5B H 0.1855 0.2307 0.4286 0.016 Uiso 1 1 calc R
C6 C 0.0166(6) 0.1453(4) 0.3890(4) 0.0160(12) Uani 1 1 d .
H6A H -0.0091 0.1723 0.3290 0.024 Uiso 1 1 calc GR
H6B H -0.0479 0.1677 0.4312 0.024 Uiso 1 1 calc GR
H6C H 0.0050 0.0821 0.3835 0.024 Uiso 1 1 calc GR
C7 C 0.2744(6) 0.0302(3) 0.3678(3) 0.0116(11) Uani 1 1 d .
H7A H 0.1837 0.0120 0.3289 0.014 Uiso 1 1 calc R
H7B H 0.3580 0.0065 0.3401 0.014 Uiso 1 1 calc R
C8 C 0.2755(7) -0.0097(3) 0.4624(3) 0.0142(10) Uani 1 1 d .
H8A H 0.3573 0.0142 0.5039 0.021 Uiso 1 1 calc GR
H8B H 0.2864 -0.0730 0.4584 0.021 Uiso 1 1 calc GR
H8C H 0.1834 0.0039 0.4855 0.021 Uiso 1 1 calc GR
C9 C 0.4324(6) 0.1616(4) 0.4114(3) 0.0123(11) Uani 1 1 d .
H9A H 0.4278 0.2253 0.4201 0.015 Uiso 1 1 calc R
H9B H 0.4546 0.1346 0.4725 0.015 Uiso 1 1 calc R
C10 C 0.5562(6) 0.1413(4) 0.3567(4) 0.0213(13) Uani 1 1 d .
H10A H 0.5611 0.0783 0.3471 0.032 Uiso 1 1 calc GR
H10B H 0.6488 0.1616 0.3901 0.032 Uiso 1 1 calc GR
H10C H 0.5385 0.1708 0.2975 0.032 Uiso 1 1 calc GR
C11 C 0.2026(7) 0.5932(4) 0.3134(4) 0.0176(12) Uani 1 1 d .
C12 C 0.1779(7) 0.6777(4) 0.3560(4) 0.0223(13) Uani 1 1 d .
H12 H 0.0725 0.6934 0.3397 0.027 Uiso 1 1 calc R
C13 C 0.2699(9) 0.7498(4) 0.3204(6) 0.046(2) Uani 1 1 d .
H13A H 0.3739 0.7376 0.3387 0.069 Uiso 1 1 calc GR
H13B H 0.2451 0.8058 0.3461 0.069 Uiso 1 1 calc GR
H13C H 0.2497 0.7523 0.2537 0.069 Uiso 1 1 calc GR
C14 C 0.2078(10) 0.6665(6) 0.4599(4) 0.048(2) Uani 1 1 d .
H14A H 0.1431 0.6215 0.4790 0.071 Uiso 1 1 calc GR
H14B H 0.1895 0.7217 0.4896 0.071 Uiso 1 1 calc GR
H14C H 0.3099 0.6492 0.4774 0.071 Uiso 1 1 calc GR

loop_
_atom_site_aniso_label
_atom_site_aniso_U_11
_atom_site_aniso_U_22
_atom_site_aniso_U_33
_atom_site_aniso_U_23
_atom_site_aniso_U_13
_atom_site_aniso_U_12
Ta1 0.01456(9) 0.00794(8) 0.00878(8) 0.00129(10) 0.00326(7) 0.00034(13)
Cl1 0.0227(7) 0.0203(8) 0.0174(6) 0.0020(6) 0.0104(6) 0.0038(6)
Cl2 0.0239(8) 0.0149(6) 0.0129(6) 0.0018(5) -0.0014(5) -0.0029(5)
Cl3 0.0168(7) 0.0152(7) 0.0147(6) 0.0019(5) 0.0055(5) -0.0021(5)
Cl4 0.0176(7) 0.0157(7) 0.0134(6) 0.0024(5) 0.0006(5) 0.0040(5)
N1 0.0115(19) 0.0129(18) 0.0069(15) 0.0002(18) 0.0025(16) -0.001(2)
N2 0.014(2) 0.0085(18) 0.0076(16) 0.0011(17) 0.0008(16) 0.001(2)
N3 0.021(3) 0.012(2) 0.017(2) 0.0019(19) 0.004(2) -0.001(2)
C1 0.011(3) 0.012(2) 0.006(2) 0.0030(18) 0.004(2) 0.0001(18)
C2 0.016(2) 0.014(2) 0.0099(19) 0.0029(19) 0.004(2) -0.002(3)
C3 0.030(4) 0.014(3) 0.008(2) -0.0004(18) 0.004(2) 0.004(2)
C4 0.033(4) 0.018(3) 0.011(2) -0.004(2) 0.005(2) 0.007(3)
C5 0.017(3) 0.015(2) 0.009(2) 0.0018(18) 0.004(2) 0.003(2)
C6 0.018(3) 0.016(3) 0.016(3) -0.005(2) 0.005(2) 0.003(2)
C7 0.015(3) 0.008(2) 0.011(2) 0.0015(17) 0.000(2) 0.001(2)
C8 0.023(3) 0.009(2) 0.011(2) 0.0021(17) 0.003(2) -0.002(2)
C9 0.014(3) 0.011(2) 0.010(2) 0.0000(19) -0.003(2) -0.004(2)
C10 0.018(3) 0.028(4) 0.017(3) 0.006(3) 0.000(2) -0.003(3)
C11 0.022(3) 0.020(3) 0.012(2) 0.005(2) 0.007(2) -0.001(2)
C12 0.022(3) 0.021(3) 0.026(3) -0.010(2) 0.011(3) -0.001(2)
C13 0.046(5) 0.024(3) 0.075(5) -0.024(3) 0.034(4) -0.008(3)
C14 0.045(5) 0.069(5) 0.029(3) -0.022(3) 0.006(3) 0.012(4)

loop_
_atom_type_symbol
_atom_type_description
_atom_type_scat_dispersion_real
_atom_type_scat_dispersion_imag
_atom_type_scat_source
C C 0.0033 0.0016 'International Tables Vol C Tables 4.2.6.8 and 6.1.1.4'
H H 0.0000 0.0000 'International Tables Vol C Tables 4.2.6.8 and 6.1.1.4'
Cl Cl 0.1484 0.1585 'International Tables Vol C Tables 4.2.6.8 and 6.1.1.4'
N N 0.0061 0.0033 'International Tables Vol C Tables 4.2.6.8 and 6.1.1.4'
Ta Ta -0.7052 6.5227 'International Tables Vol C Tables 4.2.6.8 and 6.1.1.4'

loop_
_geom_angle_atom_site_label_1
_geom_angle_atom_site_label_2
_geom_angle_atom_site_label_3
_geom_angle
Cl1 Ta1 Cl3 166.34(4)
Cl1 Ta1 Cl4 88.36(5)
Cl2 Ta1 Cl1 90.73(5)
Cl2 Ta1 Cl3 89.67(5)
Cl2 Ta1 Cl4 162.65(4)
Cl4 Ta1 Cl3 87.21(5)
N1 Ta1 Cl1 97.37(16)
N1 Ta1 Cl2 98.15(16)
N1 Ta1 Cl3 96.10(16)
N1 Ta1 Cl4 99.15(16)
N1 Ta1 N3 177.22(18)
N3 Ta1 Cl1 81.12(13)
N3 Ta1 Cl2 79.57(13)
N3 Ta1 Cl3 85.53(13)
N3 Ta1 Cl4 83.17(13)
C1 N1 Ta1 174.5(4)
C1 N2 C7 112.1(4)
C1 N2 C9 108.5(4)
C5 N2 C1 110.1(4)
C5 N2 C7 109.3(4)
C5 N2 C9 105.3(4)
C9 N2 C7 111.3(4)
C11 N3 Ta1 159.0(4)
N1 C1 N2 109.7(4)
C2 C1 N1 122.8(5)
C2 C1 N2 127.2(4)
C1 C2 C3 116.0(5)
C1 C2 C4 131.6(4)
C4 C2 C3 112.3(4)
C2 C3 H3A 109.5
C2 C3 H3B 109.5
C2 C3 H3C 109.5
H3A C3 H3B 109.5
H3A C3 H3C 109.5
H3B C3 H3C 109.5
C2 C4 H4A 109.5
C2 C4 H4B 109.5
C2 C4 H4C 109.5
H4A C4 H4B 109.5
H4A C4 H4C 109.5
H4B C4 H4C 109.5
N2 C5 H5A 108.9
N2 C5 H5B 108.9
H5A C5 H5B 107.8
C6 C5 N2 113.2(4)
C6 C5 H5A 108.9
C6 C5 H5B 108.9
C5 C6 H6A 109.5
C5 C6 H6B 109.5
C5 C6 H6C 109.5
H6A C6 H6B 109.5
H6A C6 H6C 109.5
H6B C6 H6C 109.5
N2 C7 H7A 108.6
N2 C7 H7B 108.6
H7A C7 H7B 107.6
C8 C7 N2 114.5(4)
C8 C7 H7A 108.6
C8 C7 H7B 108.6
C7 C8 H8A 109.5
C7 C8 H8B 109.5
C7 C8 H8C 109.5
H8A C8 H8B 109.5
H8A C8 H8C 109.5
H8B C8 H8C 109.5
N2 C9 H9A 108.8
N2 C9 H9B 108.8
H9A C9 H9B 107.7
C10 C9 N2 113.9(4)
C10 C9 H9A 108.8
C10 C9 H9B 108.8
C9 C10 H10A 109.5
C9 C10 H10B 109.5
C9 C10 H10C 109.5
H10A C10 H10B 109.5
H10A C10 H10C 109.5
H10B C10 H10C 109.5
N3 C11 C12 176.5(6)
C11 C12 H12 108.0
C11 C12 C13 111.5(5)
C11 C12 C14 108.1(5)
C13 C12 H12 108.0
C14 C12 H12 108.0
C14 C12 C13 113.0(6)
C12 C13 H13A 109.5
C12 C13 H13B 109.5
C12 C13 H13C 109.5
H13A C13 H13B 109.5
H13A C13 H13C 109.5
H13B C13 H13C 109.5
C12 C14 H14A 109.5
C12 C14 H14B 109.5
C12 C14 H14C 109.5
H14A C14 H14B 109.5
H14A C14 H14C 109.5
H14B C14 H14C 109.5

loop_
_geom_bond_atom_site_label_1
_geom_bond_atom_site_label_2
_geom_bond_distance
Ta1 Cl1 2.3927(14)
Ta1 Cl2 2.3857(14)
Ta1 Cl3 2.4171(14)
Ta1 Cl4 2.4162(14)
Ta1 N1 1.783(4)
Ta1 N3 2.380(4)
N1 C1 1.380(6)
N2 C1 1.525(6)
N2 C5 1.522(6)
N2 C7 1.532(6)
N2 C9 1.527(7)
N3 C11 1.140(7)
C1 C2 1.351(7)
C2 C3 1.513(7)
C2 C4 1.505(7)
C3 H3A 0.9800
C3 H3B 0.9800
C3 H3C 0.9800
C4 H4A 0.9800
C4 H4B 0.9800
C4 H4C 0.9800
C5 H5A 0.9900
C5 H5B 0.9900
C5 C6 1.517(8)
C6 H6A 0.9800
C6 H6B 0.9800
C6 H6C 0.9800
C7 H7A 0.9900
C7 H7B 0.9900
C7 C8 1.526(6)
C8 H8A 0.9800
C8 H8B 0.9800
C8 H8C 0.9800
C9 H9A 0.9900
C9 H9B 0.9900
C9 C10 1.518(8)
C10 H10A 0.9800
C10 H10B 0.9800
C10 H10C 0.9800
C11 C12 1.475(8)
C12 H12 1.0000
C12 C13 1.532(9)
C12 C14 1.532(9)
C13 H13A 0.9800
C13 H13B 0.9800
C13 H13C 0.9800
C14 H14A 0.9800
C14 H14B 0.9800
C14 H14C 0.9800

loop_
_geom_torsion_atom_site_label_1
_geom_torsion_atom_site_label_2
_geom_torsion_atom_site_label_3
_geom_torsion_atom_site_label_4
_geom_torsion
N1 C1 C2 C3 -7.2(8)
N1 C1 C2 C4 169.0(6)
N2 C1 C2 C3 178.8(5)
N2 C1 C2 C4 -4.9(9)
C1 N2 C5 C6 60.5(6)
C1 N2 C7 C8 -169.7(4)
C1 N2 C9 C10 -54.8(6)
C5 N2 C1 N1 46.6(5)
C5 N2 C1 C2 -138.8(6)
C5 N2 C7 C8 -47.4(6)
C5 N2 C9 C10 -172.7(5)
C7 N2 C1 N1 168.5(4)
C7 N2 C1 C2 -16.9(7)
C7 N2 C5 C6 -63.0(5)
C7 N2 C9 C10 69.0(5)
C9 N2 C1 N1 -68.1(5)
C9 N2 C1 C2 106.5(6)
C9 N2 C5 C6 177.3(4)
C9 N2 C7 C8 68.5(5)

loop_
_twin_individual_id
_twin_individual_mass_fraction_refined
1 0.5265(6)
2 0.4735(6)
